data_7006867
loop_
_publ_author_name
'Llewellyn, Simon A.'
'Green, Malcolm L. H.'
'Cowley, Andrew R.'

_publ_section_title
;
 B(C6F5)3 adducts of transition metal acyl compounds.
;
_journal_issue 14
_journal_name_full 'Dalton transactions (Cambridge, England : 2003)'
_journal_page_first 1776
_journal_page_last 1783
_journal_paper_doi 10.1039/b514889h
_journal_year 2006
_chemical_compound_source
;
synthesis as described
;
_chemical_formula_moiety ' C41 H18 B1 Co1 F15 O4 P1 '
_chemical_formula_sum 'C41 H18 B Co F15 O4 P'
_chemical_formula_weight 960.28
_chemical_melting_point ?
_chemical_name_systematic
;
?
;
_space_group_IT_number 14
_symmetry_cell_setting monoclinic
_symmetry_space_group_name_Hall '-P 2ybc'
_symmetry_space_group_name_H-M 'P 1 21/c 1'
_atom_sites_solution_hydrogens geom
_atom_sites_solution_primary direct
_cell_angle_alpha 90
_cell_angle_beta 99.4628(11)
_cell_angle_gamma 90
_cell_formula_units_Z 4
_cell_length_a 12.5164(3)
_cell_length_b 17.0794(5)
_cell_length_c 18.0656(4)
_cell_measurement_reflns_used 37239
_cell_measurement_temperature 150
_cell_measurement_theta_max 28
_cell_measurement_theta_min 5
_cell_volume 3809.38(17)
_computing_cell_refinement
;
KappaCCD software 'DENZO' (Otwinowski & Minor, 1996)
;
_computing_data_collection
;
KappaCCD software 'Collect' (Nonius, 2000)
;
_computing_data_reduction
;
KappaCCD software 'DENZO' (Otwinowski & Minor, 1996)
;
_computing_publication_material
;
CRYSTALS (Watkin et al, 2001)
;
_computing_structure_refinement
;
CRYSTALS (Watkin et al, 2001)
;
_computing_structure_solution 'SIR92 (Giacovazzo et al, 1992)'
_diffrn_ambient_temperature 150
_diffrn_measured_fraction_theta_max 0.999
_diffrn_measurement_device_type
;
Nonius KappaCCD
;
_diffrn_measurement_method \w
_diffrn_radiation_monochromator graphite
_diffrn_radiation_type 'Mo K\a'
_diffrn_radiation_wavelength 0.71073
_diffrn_reflns_av_R_equivalents 0.073
_diffrn_reflns_limit_h_max 16
_diffrn_reflns_limit_h_min -16
_diffrn_reflns_limit_k_max 22
_diffrn_reflns_limit_k_min -22
_diffrn_reflns_limit_l_max 23
_diffrn_reflns_limit_l_min -23
_diffrn_reflns_number 37239
_diffrn_reflns_theta_max 27.46
_diffrn_reflns_theta_min 5.10
_diffrn_standards_decay_% 0.00
_diffrn_standards_interval_count 0
_diffrn_standards_interval_time 0
_diffrn_standards_number 0
_exptl_absorpt_coefficient_mu 0.610
_exptl_absorpt_correction_T_max 0.96
_exptl_absorpt_correction_T_min 0.89
_exptl_absorpt_correction_type multi-scan
_exptl_absorpt_process_details
;
Denzo/Scalepack (Otwinowski & Minor, 1996)
;
_exptl_crystal_colour ' pale yellow '
_exptl_crystal_density_diffrn 1.674
_exptl_crystal_density_meas ?
_exptl_crystal_description ' prism '
_exptl_crystal_F_000 1914.620
_exptl_crystal_size_max 0.20
_exptl_crystal_size_mid 0.06
_exptl_crystal_size_min 0.06
_refine_diff_density_max 0.69
_refine_diff_density_min -0.32
_refine_ls_extinction_method None
_refine_ls_goodness_of_fit_ref 1.0261
_refine_ls_hydrogen_treatment noref
_refine_ls_matrix_type full
_refine_ls_number_parameters 568
_refine_ls_number_reflns 5530
_refine_ls_R_factor_gt 0.0390
_refine_ls_shift/su_max 0.000343
_refine_ls_structure_factor_coef F
_refine_ls_weighting_details
;
Chebychev polynomial with 3 parameters (Carruthers & Watkin , 1979)
4.56 0.438E-01 4.12
;
_refine_ls_weighting_scheme calc
_refine_ls_wR_factor_ref 0.0480
_reflns_limit_h_max 16
_reflns_limit_h_min -16
_reflns_limit_k_max 22
_reflns_limit_k_min 0
_reflns_limit_l_max 23
_reflns_limit_l_min 0
_reflns_number_gt 5530
_reflns_number_total 8941
_reflns_threshold_expression >3.00\s(I)
_cod_data_source_file b514889h.txt
_cod_data_source_block CRYSTALS_cif
_cod_depositor_comments
;
The following automatic conversions were performed:
'_symmetry_cell_setting' value 'Monoclinic ' changed to 'monoclinic'
according to '/home/adriana/struct/CIF-dictionaries/cif_core.dic'
dictionary named 'cif_core.dic' version 2.4.1 from 2010-06-29.

Automatic conversion script
Id: cif_fix_enum 1555 2011-01-17 13:19:09Z saulius 

The following automatic conversions were performed:

'_chemical_melting_point' value 'not measured' was changed to '?' -
the value is undefined or not given.

Automatic conversion script
Id: cif_fix_values 1569 2011-02-09 13:29:24Z adriana 
;
_cod_original_cell_volume 3809.4
_cod_original_sg_symbol_H-M 'P 1 21/c 1 '
_cod_original_formula_sum ' C41 H18 B1 Co1 F15 O4 P1 '
_cod_database_code 7006867

loop_
_symmetry_equiv_pos_as_xyz
x,y,z
-x,-y,-z
-x,y+1/2,-z+1/2
x,-y+1/2,z+1/2

loop_
_atom_site_label
_atom_site_fract_x
_atom_site_fract_y
_atom_site_fract_z
_atom_site_U_iso_or_equiv
_atom_site_occupancy
_atom_site_adp_type
Co1 0.31559(2) 0.108884(19) 0.246507(18) 0.0217 1.0000 Uani
C1 0.3371(2) 0.08677(16) 0.15336(15) 0.0300 1.0000 Uani
C143 0.2495(2) -0.19161(16) 0.42963(14) 0.0301 1.0000 Uani
O1 0.35243(18) 0.07165(13) 0.09515(11) 0.0419 1.0000 Uani
C2 0.4120(2) 0.07294(16) 0.32401(16) 0.0299 1.0000 Uani
O2 0.47109(18) 0.04933(14) 0.37357(13) 0.0462 1.0000 Uani
C3 0.2025(2) 0.16173(16) 0.27330(16) 0.0320 1.0000 Uani
O3 0.13115(18) 0.19211(13) 0.29339(15) 0.0493 1.0000 Uani
P1 0.41123(5) 0.22035(4) 0.23930(3) 0.0209 1.0000 Uani
C4 0.37494(19) 0.27509(14) 0.15207(13) 0.0228 1.0000 Uani
C5 0.26727(19) 0.27708(15) 0.11708(14) 0.0256 1.0000 Uani
C6 0.2366(2) 0.32441(17) 0.05435(15) 0.0316 1.0000 Uani
C7 0.3128(2) 0.36900(16) 0.02614(14) 0.0307 1.0000 Uani
C8 0.4205(2) 0.36669(16) 0.05961(14) 0.0292 1.0000 Uani
C9 0.4525(2) 0.31994(15) 0.12304(14) 0.0260 1.0000 Uani
C10 0.55494(19) 0.20115(14) 0.24558(14) 0.0244 1.0000 Uani
C11 0.5934(2) 0.16381(16) 0.18607(15) 0.0297 1.0000 Uani
C12 0.7036(2) 0.14666(16) 0.19106(17) 0.0334 1.0000 Uani
C13 0.7754(2) 0.16711(17) 0.25475(18) 0.0361 1.0000 Uani
C14 0.7381(2) 0.20350(17) 0.31390(16) 0.0346 1.0000 Uani
C15 0.6286(2) 0.22043(16) 0.30990(15) 0.0296 1.0000 Uani
C16 0.4036(2) 0.29267(15) 0.31247(13) 0.0248 1.0000 Uani
C17 0.3836(3) 0.26959(18) 0.38286(17) 0.0405 1.0000 Uani
C18 0.3818(4) 0.3244(2) 0.43921(17) 0.0531 1.0000 Uani
C19 0.3996(3) 0.4026(2) 0.42562(18) 0.0482 1.0000 Uani
C20 0.4195(3) 0.42639(17) 0.35637(17) 0.0368 1.0000 Uani
C21 0.4211(2) 0.37133(16) 0.29961(14) 0.0279 1.0000 Uani
C22 0.23417(19) 0.01287(15) 0.24678(14) 0.0256 1.0000 Uani
C23 0.2655(2) -0.05980(16) 0.20926(17) 0.0318 1.0000 Uani
O4 0.15073(13) 0.0121(1) 0.27817(9) 0.0238 1.0000 Uani
B1 0.0650(2) -0.05347(17) 0.28179(15) 0.0231 1.0000 Uani
C24 0.1161(2) -0.12550(14) 0.33580(14) 0.0249 1.0000 Uani
C25 0.2175(2) -0.13114(15) 0.37924(14) 0.0269 1.0000 Uani
C27 0.1774(2) -0.24939(16) 0.43913(15) 0.0322 1.0000 Uani
C28 0.0748(2) -0.24729(15) 0.39751(15) 0.0308 1.0000 Uani
C29 0.0466(2) -0.18622(15) 0.34816(14) 0.0275 1.0000 Uani
C30 0.01477(19) -0.07381(15) 0.19446(14) 0.0240 1.0000 Uani
C31 0.0140(2) -0.14565(15) 0.15925(14) 0.0264 1.0000 Uani
C32 -0.0344(2) -0.15953(17) 0.08590(16) 0.0344 1.0000 Uani
C33 -0.0847(2) -0.0994(2) 0.04429(16) 0.0408 1.0000 Uani
C34 -0.0853(3) -0.02584(19) 0.07533(16) 0.0399 1.0000 Uani
C35 -0.0359(2) -0.01429(16) 0.14829(15) 0.0319 1.0000 Uani
C36 -0.02643(19) -0.01271(14) 0.32547(13) 0.0231 1.0000 Uani
C37 -0.1375(2) -0.02361(15) 0.30771(13) 0.0250 1.0000 Uani
C38 -0.21122(19) 0.00521(15) 0.34946(14) 0.0251 1.0000 Uani
C39 -0.1756(2) 0.04791(15) 0.41323(14) 0.0267 1.0000 Uani
C40 -0.0668(2) 0.06208(15) 0.43321(14) 0.0264 1.0000 Uani
C41 0.00522(18) 0.03137(15) 0.39032(13) 0.0232 1.0000 Uani
F1 0.29434(12) -0.07542(9) 0.37578(9) 0.0340 1.0000 Uani
F2 0.34941(13) -0.19283(11) 0.47006(9) 0.0390 1.0000 Uani
F3 0.20637(17) -0.30720(11) 0.48869(11) 0.0480 1.0000 Uani
F4 0.00207(15) -0.3035(1) 0.40525(11) 0.0449 1.0000 Uani
F5 -0.05575(12) -0.18612(9) 0.31071(9) 0.0337 1.0000 Uani
F6 0.06355(13) -0.20785(9) 0.19640(9) 0.0330 1.0000 Uani
F7 -0.03145(17) -0.23178(11) 0.0568(1) 0.0497 1.0000 Uani
F8 -0.13400(18) -0.11149(14) -0.02691(11) 0.0641 1.0000 Uani
F9 -0.13533(19) 0.03356(13) 0.0346(1) 0.0590 1.0000 Uani
F10 -0.04142(15) 0.0585(1) 0.17634(9) 0.0400 1.0000 Uani
F11 -0.18071(12) -0.0646(1) 0.24574(9) 0.0358 1.0000 Uani
F12 -0.31781(12) -0.0063(1) 0.32749(9) 0.0364 1.0000 Uani
F13 -0.24703(13) 0.07668(11) 0.45354(9) 0.0377 1.0000 Uani
F14 -0.03063(13) 0.1051(1) 0.49503(8) 0.0349 1.0000 Uani
F15 0.11163(12) 0.0431(1) 0.41651(8) 0.0312 1.0000 Uani
H51 0.2119 0.2445 0.1370 0.0311 1.0000 Uiso
H61 0.1590 0.3261 0.0296 0.0374 1.0000 Uiso
H71 0.2900 0.4031 -0.0187 0.0368 1.0000 Uiso
H81 0.4754 0.3984 0.0385 0.0358 1.0000 Uiso
H91 0.5301 0.3185 0.1475 0.0317 1.0000 Uiso
H111 0.5417 0.1493 0.1398 0.0363 1.0000 Uiso
H121 0.7304 0.1196 0.1486 0.0417 1.0000 Uiso
H131 0.8543 0.1555 0.2580 0.0436 1.0000 Uiso
H141 0.7903 0.2178 0.3600 0.0409 1.0000 Uiso
H151 0.6025 0.2465 0.3532 0.0357 1.0000 Uiso
H171 0.3704 0.2131 0.3928 0.0503 1.0000 Uiso
H181 0.3678 0.3074 0.4897 0.0664 1.0000 Uiso
H191 0.3980 0.4421 0.4663 0.0595 1.0000 Uiso
H201 0.4327 0.4829 0.3468 0.0448 1.0000 Uiso
H211 0.4350 0.3887 0.2492 0.0338 1.0000 Uiso
H231 0.2337 -0.0583 0.1547 0.0397 1.0000 Uiso
H232 0.3462 -0.0629 0.2149 0.0397 1.0000 Uiso
H233 0.2374 -0.1067 0.2330 0.0397 1.0000 Uiso

loop_
_atom_site_aniso_label
_atom_site_aniso_U_11
_atom_site_aniso_U_22
_atom_site_aniso_U_33
_atom_site_aniso_U_23
_atom_site_aniso_U_13
_atom_site_aniso_U_12
Co1 0.02007(16) 0.02013(17) 0.02667(17) 0.00302(13) 0.00921(12) -0.00108(13)
C1 0.0312(13) 0.0269(13) 0.0324(13) 0.004(1) 0.007(1) -0.0042(11)
C143 0.0333(13) 0.0302(13) 0.0285(12) 0.000(1) 0.011(1) 0.0056(11)
O1 0.0544(13) 0.0456(13) 0.029(1) -0.0021(9) 0.0167(9) -0.006(1)
C2 0.0267(12) 0.0261(13) 0.0385(14) 0.0015(11) 0.0099(11) -0.0051(11)
O2 0.0384(11) 0.0471(13) 0.0497(13) 0.016(1) -0.003(1) 0.001(1)
C3 0.0314(13) 0.0255(13) 0.0411(14) 0.0077(11) 0.0117(11) -0.0017(11)
O3 0.0419(12) 0.0379(12) 0.0755(16) 0.0132(11) 0.0310(12) 0.014(1)
P1 0.0205(3) 0.0202(3) 0.0232(3) 0.0027(2) 0.0073(2) -0.0007(2)
C4 0.0252(11) 0.0203(11) 0.0244(11) 0.0009(9) 0.0088(9) 0.0019(9)
C5 0.0232(11) 0.0252(12) 0.0294(12) -0.001(1) 0.007(1) 0.001(1)
C6 0.0282(12) 0.0314(14) 0.0340(13) 0.0019(11) 0.002(1) 0.0074(11)
C7 0.0417(15) 0.0267(13) 0.0236(12) 0.003(1) 0.005(1) 0.0087(11)
C8 0.0327(13) 0.0273(12) 0.0295(13) 0.006(1) 0.011(1) 0.0016(11)
C9 0.0270(12) 0.0257(12) 0.0266(11) 0.002(1) 0.0082(9) -0.001(1)
C10 0.0218(11) 0.0214(12) 0.0311(12) 0.008(1) 0.0074(9) -0.0012(9)
C11 0.0252(12) 0.0301(13) 0.0355(13) -0.0009(11) 0.009(1) -0.001(1)
C12 0.0290(13) 0.0258(13) 0.0493(16) 0.0030(12) 0.0179(12) 0.0024(11)
C13 0.0215(12) 0.0288(14) 0.0587(18) 0.0091(13) 0.0091(12) 0.0025(11)
C14 0.0272(13) 0.0322(15) 0.0430(15) 0.0068(12) 0.0012(11) -0.0019(11)
C15 0.0272(12) 0.0256(12) 0.0365(14) 0.003(1) 0.007(1) 0.000(1)
C16 0.0239(11) 0.0240(12) 0.0272(12) 0.002(1) 0.0067(9) 0.0007(9)
C17 0.0602(19) 0.0324(15) 0.0332(14) -0.0019(12) 0.0202(13) -0.0085(14)
C18 0.092(3) 0.0432(18) 0.0304(15) -0.0058(13) 0.0296(16) -0.0115(18)
C19 0.073(2) 0.0371(17) 0.0385(16) -0.0090(13) 0.0214(16) -0.0037(16)
C20 0.0475(16) 0.0260(14) 0.0384(15) -0.0013(11) 0.0120(12) -0.0030(12)
C21 0.0283(12) 0.0279(13) 0.0283(12) 0.002(1) 0.007(1) 0.001(1)
C22 0.0218(11) 0.0281(13) 0.0277(12) 0.003(1) 0.0062(9) -0.000(1)
C23 0.0293(12) 0.0241(13) 0.0459(15) -0.0036(11) 0.0177(11) -0.002(1)
O4 0.0226(8) 0.0211(8) 0.0295(8) -0.0007(7) 0.0096(7) -0.0041(7)
B1 0.0199(12) 0.0256(13) 0.0254(12) -0.0036(11) 0.008(1) -0.0041(11)
C24 0.0262(11) 0.0236(12) 0.0275(12) -0.0035(9) 0.0119(9) -0.0005(9)
C25 0.0286(12) 0.0240(12) 0.0314(12) -0.003(1) 0.014(1) -0.005(1)
C27 0.0427(15) 0.0249(13) 0.0324(13) 0.0025(11) 0.0164(12) 0.0050(11)
C28 0.0403(14) 0.0216(12) 0.0355(13) -0.005(1) 0.0213(11) -0.0072(11)
C29 0.0257(12) 0.0285(13) 0.0301(12) -0.008(1) 0.010(1) -0.005(1)
C30 0.0204(11) 0.0266(13) 0.0265(11) -0.004(1) 0.0083(9) -0.0015(9)
C31 0.0228(11) 0.0275(13) 0.0307(12) -0.004(1) 0.010(1) 0.002(1)
C32 0.0351(14) 0.0342(15) 0.0340(14) -0.0171(12) 0.0058(11) 0.0016(12)
C33 0.0390(15) 0.0542(19) 0.0268(13) -0.0123(13) -0.0017(11) 0.0148(14)
C34 0.0455(16) 0.0427(17) 0.0318(13) 0.0022(12) 0.0070(12) 0.0199(14)
C35 0.0366(14) 0.0302(14) 0.0309(13) -0.0042(11) 0.0113(11) 0.0033(11)
C36 0.0236(11) 0.0242(12) 0.0229(11) -0.0026(9) 0.0080(9) -0.0026(9)
C37 0.0229(11) 0.0258(12) 0.0263(11) -0.0049(9) 0.0042(9) -0.0040(9)
C38 0.0179(11) 0.0269(12) 0.0314(12) -0.001(1) 0.0067(9) -0.0038(9)
C39 0.0292(12) 0.0255(13) 0.0280(12) -0.001(1) 0.013(1) 0.004(1)
C40 0.0325(13) 0.0244(12) 0.0221(11) -0.0031(9) 0.0040(9) -0.002(1)
C41 0.0203(11) 0.0245(12) 0.0252(11) 0.0014(9) 0.0050(9) -0.0006(9)
F1 0.0233(7) 0.0347(9) 0.0427(9) 0.0071(7) 0.0018(6) -0.0097(6)
F2 0.0323(8) 0.044(1) 0.0393(9) 0.0079(7) 0.0028(7) 0.0072(7)
F3 0.0613(12) 0.0351(9) 0.049(1) 0.0155(8) 0.0131(9) 0.0066(8)
F4 0.051(1) 0.0284(9) 0.0599(11) 0.0012(8) 0.0234(9) -0.0149(8)
F5 0.0265(7) 0.0324(8) 0.0440(9) -0.0049(7) 0.0116(6) -0.0100(6)
F6 0.0375(8) 0.0285(8) 0.0335(8) -0.0060(6) 0.0071(6) 0.0063(7)
F7 0.0585(11) 0.0441(11) 0.043(1) -0.0229(8) -0.0010(8) 0.0087(9)
F8 0.0680(13) 0.0818(16) 0.035(1) -0.021(1) -0.0145(9) 0.0335(12)
F9 0.0776(14) 0.0575(13) 0.039(1) 0.0052(9) -0.0002(9) 0.0353(11)
F10 0.0587(11) 0.0277(8) 0.0350(8) 0.0001(7) 0.0120(8) 0.0073(8)
F11 0.0249(7) 0.047(1) 0.0368(8) -0.0180(7) 0.0079(6) -0.0084(7)
F12 0.0192(7) 0.047(1) 0.0445(9) -0.0085(8) 0.0092(6) -0.0027(7)
F13 0.0314(8) 0.048(1) 0.0377(8) -0.0099(7) 0.0168(7) 0.0063(7)
F14 0.0401(8) 0.0379(9) 0.0278(7) -0.0117(7) 0.0085(6) -0.0030(7)
F15 0.0220(7) 0.0389(9) 0.0324(8) -0.0091(7) 0.0037(6) -0.0065(6)

loop_
_atom_type_symbol
_atom_type_scat_dispersion_real
_atom_type_scat_dispersion_imag
_atom_type_scat_Cromer_Mann_a1
_atom_type_scat_Cromer_Mann_b1
_atom_type_scat_Cromer_Mann_a2
_atom_type_scat_Cromer_Mann_b2
_atom_type_scat_Cromer_Mann_a3
_atom_type_scat_Cromer_Mann_b3
_atom_type_scat_Cromer_Mann_a4
_atom_type_scat_Cromer_Mann_b4
_atom_type_scat_Cromer_Mann_c
_atom_type_scat_source
'C ' 0.0020 0.0020 2.3100 20.8439 1.0200 10.2075 1.5886 0.5687 0.8650 51.6512 0.2156 International_Tables_Vol_IV_Table_2.2B
'H ' 0.0000 0.0000 0.4930 10.5109 0.3229 26.1257 0.1402 3.1424 0.0408 57.7997 0.0030 International_Tables_Vol_IV_Table_2.2B
'B ' 0.0000 0.0010 2.0545 23.2185 1.3326 1.0210 1.0979 60.3498 0.7068 0.1403 -0.1932 International_Tables_Vol_IV_Table_2.2B
'F ' 0.0140 0.0100 3.5392 10.2825 2.6412 4.2944 1.5170 0.2615 1.0243 26.1476 0.2776 International_Tables_Vol_IV_Table_2.2B
'Co ' 0.2990 0.9730 12.2841 4.2791 7.3409 0.2784 4.0034 13.5359 2.3488 71.1692 1.0118 International_Tables_Vol_IV_Table_2.2B
'O ' 0.0080 0.0060 3.0485 13.2771 2.2868 5.7011 1.5463 0.3239 0.8670 32.9089 0.2508 International_Tables_Vol_IV_Table_2.2B
'P ' 0.0900 0.0950 6.4345 1.9067 4.1791 27.1570 1.7800 0.5260 1.4908 68.1645 1.1149 International_Tables_Vol_IV_Table_2.2B

loop_
_geom_angle_atom_site_label_1
_geom_angle_site_symmetry_1
_geom_angle_atom_site_label_2
_geom_angle_site_symmetry_2
_geom_angle_atom_site_label_3
_geom_angle_site_symmetry_3
_geom_angle
_geom_angle_publ_flag
C1 . Co1 . C2 . 118.34(12) yes
C1 . Co1 . C3 . 127.04(13) yes
C2 . Co1 . C3 . 114.57(13) yes
C1 . Co1 . P1 . 87.74(9) yes
C2 . Co1 . P1 . 92.20(8) yes
C3 . Co1 . P1 . 92.31(9) yes
C1 . Co1 . C22 . 89.10(11) yes
C2 . Co1 . C22 . 89.71(11) yes
C3 . Co1 . C22 . 89.22(11) yes
P1 . Co1 . C22 . 176.81(8) yes
Co1 . C1 . O1 . 178.5(3) yes
C25 . C143 . C27 . 119.6(3) yes
C25 . C143 . F2 . 120.7(2) yes
C27 . C143 . F2 . 119.8(2) yes
Co1 . C2 . O2 . 178.4(2) yes
Co1 . C3 . O3 . 176.2(2) yes
Co1 . P1 . C4 . 114.95(8) yes
Co1 . P1 . C10 . 111.88(8) yes
C4 . P1 . C10 . 104.49(11) yes
Co1 . P1 . C16 . 115.90(8) yes
C4 . P1 . C16 . 104.12(11) yes
C10 . P1 . C16 . 104.28(12) yes
P1 . C4 . C5 . 119.32(18) yes
P1 . C4 . C9 . 120.87(19) yes
C5 . C4 . C9 . 119.6(2) yes
C4 . C5 . C6 . 120.0(2) yes
C4 . C5 . H51 . 120.0 no
C6 . C5 . H51 . 120.0 no
C5 . C6 . C7 . 120.3(2) yes
C5 . C6 . H61 . 119.8 no
C7 . C6 . H61 . 119.8 no
C6 . C7 . C8 . 120.3(2) yes
C6 . C7 . H71 . 119.8 no
C8 . C7 . H71 . 119.8 no
C7 . C8 . C9 . 120.0(2) yes
C7 . C8 . H81 . 120.0 no
C9 . C8 . H81 . 120.0 no
C4 . C9 . C8 . 119.6(2) yes
C4 . C9 . H91 . 120.2 no
C8 . C9 . H91 . 120.2 no
P1 . C10 . C11 . 119.7(2) yes
P1 . C10 . C15 . 121.41(19) yes
C11 . C10 . C15 . 118.8(2) yes
C10 . C11 . C12 . 120.3(2) yes
C10 . C11 . H111 . 119.8 no
C12 . C11 . H111 . 119.8 no
C11 . C12 . C13 . 120.0(3) yes
C11 . C12 . H121 . 120.0 no
C13 . C12 . H121 . 120.0 no
C12 . C13 . C14 . 120.1(2) yes
C12 . C13 . H131 . 120.0 no
C14 . C13 . H131 . 120.0 no
C13 . C14 . C15 . 120.5(3) yes
C13 . C14 . H141 . 119.7 no
C15 . C14 . H141 . 119.7 no
C10 . C15 . C14 . 120.2(2) yes
C10 . C15 . H151 . 119.9 no
C14 . C15 . H151 . 119.9 no
P1 . C16 . C17 . 120.6(2) yes
P1 . C16 . C21 . 120.41(19) yes
C17 . C16 . C21 . 119.0(2) yes
C16 . C17 . C18 . 120.4(3) yes
C16 . C17 . H171 . 119.8 no
C18 . C17 . H171 . 119.8 no
C17 . C18 . C19 . 120.0(3) yes
C17 . C18 . H181 . 120.0 no
C19 . C18 . H181 . 120.0 no
C18 . C19 . C20 . 120.3(3) yes
C18 . C19 . H191 . 119.8 no
C20 . C19 . H191 . 119.8 no
C19 . C20 . C21 . 119.8(3) yes
C19 . C20 . H201 . 120.1 no
C21 . C20 . H201 . 120.1 no
C16 . C21 . C20 . 120.6(2) yes
C16 . C21 . H211 . 119.7 no
C20 . C21 . H211 . 119.7 no
Co1 . C22 . C23 . 121.69(17) yes
Co1 . C22 . O4 . 118.91(19) yes
C23 . C22 . O4 . 119.4(2) yes
C22 . C23 . H231 . 109.5 no
C22 . C23 . H232 . 109.5 no
H231 . C23 . H232 . 109.5 no
C22 . C23 . H233 . 109.5 no
H231 . C23 . H233 . 109.5 no
H232 . C23 . H233 . 109.5 no
C22 . O4 . B1 . 130.5(2) yes
O4 . B1 . C24 . 111.17(19) yes
O4 . B1 . C30 . 105.65(19) yes
C24 . B1 . C30 . 117.8(2) yes
O4 . B1 . C36 . 104.67(19) yes
C24 . B1 . C36 . 105.46(19) yes
C30 . B1 . C36 . 111.4(2) yes
B1 . C24 . C25 . 128.6(2) yes
B1 . C24 . C29 . 117.5(2) yes
C25 . C24 . C29 . 113.3(2) yes
C143 . C25 . C24 . 124.2(2) yes
C143 . C25 . F1 . 114.8(2) yes
C24 . C25 . F1 . 121.0(2) yes
C143 . C27 . C28 . 119.2(3) yes
C143 . C27 . F3 . 120.2(3) yes
C28 . C27 . F3 . 120.6(3) yes
C27 . C28 . C29 . 119.2(2) yes
C27 . C28 . F4 . 120.7(3) yes
C29 . C28 . F4 . 120.1(3) yes
C24 . C29 . C28 . 124.5(2) yes
C24 . C29 . F5 . 119.0(2) yes
C28 . C29 . F5 . 116.5(2) yes
B1 . C30 . C31 . 127.2(2) yes
B1 . C30 . C35 . 119.0(2) yes
C31 . C30 . C35 . 113.7(2) yes
C30 . C31 . C32 . 124.2(3) yes
C30 . C31 . F6 . 120.1(2) yes
C32 . C31 . F6 . 115.7(2) yes
C31 . C32 . C33 . 119.2(3) yes
C31 . C32 . F7 . 119.7(3) yes
C33 . C32 . F7 . 121.0(2) yes
C32 . C33 . C34 . 119.7(3) yes
C32 . C33 . F8 . 120.5(3) yes
C34 . C33 . F8 . 119.8(3) yes
C33 . C34 . C35 . 119.3(3) yes
C33 . C34 . F9 . 119.9(3) yes
C35 . C34 . F9 . 120.7(3) yes
C30 . C35 . C34 . 123.8(3) yes
C30 . C35 . F10 . 119.5(2) yes
C34 . C35 . F10 . 116.7(2) yes
B1 . C36 . C37 . 125.5(2) yes
B1 . C36 . C41 . 120.5(2) yes
C37 . C36 . C41 . 113.7(2) yes
C36 . C37 . C38 . 124.2(2) yes
C36 . C37 . F11 . 120.6(2) yes
C38 . C37 . F11 . 115.2(2) yes
C37 . C38 . C39 . 119.7(2) yes
C37 . C38 . F12 . 120.6(2) yes
C39 . C38 . F12 . 119.7(2) yes
C38 . C39 . C40 . 119.0(2) yes
C38 . C39 . F13 . 119.9(2) yes
C40 . C39 . F13 . 121.1(2) yes
C39 . C40 . C41 . 119.7(2) yes
C39 . C40 . F14 . 119.8(2) yes
C41 . C40 . F14 . 120.5(2) yes
C36 . C41 . C40 . 123.6(2) yes
C36 . C41 . F15 . 120.1(2) yes
C40 . C41 . F15 . 116.3(2) yes

loop_
_geom_bond_atom_site_label_1
_geom_bond_site_symmetry_1
_geom_bond_atom_site_label_2
_geom_bond_site_symmetry_2
_geom_bond_distance
_geom_bond_publ_flag
Co1 . C1 . 1.788(3) yes
Co1 . C2 . 1.799(3) yes
Co1 . C3 . 1.811(3) yes
Co1 . P1 . 2.2640(7) yes
Co1 . C22 . 1.931(3) yes
C1 . O1 . 1.129(3) yes
C143 . C25 . 1.391(4) yes
C143 . C27 . 1.367(4) yes
C143 . F2 . 1.341(3) yes
C2 . O2 . 1.137(3) yes
C3 . O3 . 1.142(3) yes
P1 . C4 . 1.824(2) yes
P1 . C10 . 1.814(2) yes
P1 . C16 . 1.823(3) yes
C4 . C5 . 1.392(3) yes
C4 . C9 . 1.404(3) yes
C5 . C6 . 1.394(4) yes
C5 . H51 . 1.000 no
C6 . C7 . 1.382(4) yes
C6 . H61 . 1.000 no
C7 . C8 . 1.384(4) yes
C7 . H71 . 1.000 no
C8 . C9 . 1.400(4) yes
C8 . H81 . 1.000 no
C9 . H91 . 1.000 no
C10 . C11 . 1.401(4) yes
C10 . C15 . 1.399(4) yes
C11 . C12 . 1.398(4) yes
C11 . H111 . 1.000 no
C12 . C13 . 1.383(4) yes
C12 . H121 . 1.000 no
C13 . C14 . 1.382(4) yes
C13 . H131 . 1.000 no
C14 . C15 . 1.391(4) yes
C14 . H141 . 1.000 no
C15 . H151 . 1.000 no
C16 . C17 . 1.393(4) yes
C16 . C21 . 1.387(4) yes
C17 . C18 . 1.386(4) yes
C17 . H171 . 1.000 no
C18 . C19 . 1.382(5) yes
C18 . H181 . 1.000 no
C19 . C20 . 1.376(4) yes
C19 . H191 . 1.000 no
C20 . C21 . 1.394(4) yes
C20 . H201 . 1.000 no
C21 . H211 . 1.000 no
C22 . C23 . 1.497(4) yes
C22 . O4 . 1.268(3) yes
C23 . H231 . 1.000 no
C23 . H232 . 1.000 no
C23 . H233 . 1.000 no
O4 . B1 . 1.561(3) yes
B1 . C24 . 1.634(4) yes
B1 . C30 . 1.637(4) yes
B1 . C36 . 1.647(3) yes
C24 . C25 . 1.382(4) yes
C24 . C29 . 1.394(4) yes
C25 . F1 . 1.361(3) yes
C27 . C28 . 1.378(4) yes
C27 . F3 . 1.342(3) yes
C28 . C29 . 1.380(4) yes
C28 . F4 . 1.346(3) yes
C29 . F5 . 1.347(3) yes
C30 . C31 . 1.381(4) yes
C30 . C35 . 1.399(4) yes
C31 . C32 . 1.384(4) yes
C31 . F6 . 1.352(3) yes
C32 . C33 . 1.364(4) yes
C32 . F7 . 1.344(3) yes
C33 . C34 . 1.377(4) yes
C33 . F8 . 1.348(3) yes
C34 . C35 . 1.375(4) yes
C34 . F9 . 1.346(3) yes
C35 . F10 . 1.348(3) yes
C36 . C37 . 1.387(3) yes
C36 . C41 . 1.394(3) yes
C37 . C38 . 1.375(3) yes
C37 . F11 . 1.355(3) yes
C38 . C39 . 1.374(4) yes
C38 . F12 . 1.342(3) yes
C39 . C40 . 1.372(4) yes
C39 . F13 . 1.336(3) yes
C40 . C41 . 1.385(3) yes
C40 . F14 . 1.352(3) yes
C41 . F15 . 1.353(3) yes
